data_1516086
loop_
_publ_author_name
'Benniston, Andrew C.'
'Winstanley, Thomas P. L.'
'Lemmetyinen, Helge'
'Tkachenko, Nikolai V.'
'Harrington, Ross W.'
'Wills, Corinne'

_publ_section_title
;
 Large Stokes shift fluorescent dyes based on a highly substituted
 terephthalic acid core.
;
_journal_issue 6
_journal_name_full 'Organic letters'
_journal_page_first 1374
_journal_page_last 1377
_journal_paper_doi 10.1021/ol300038e
_journal_volume 14
_journal_year 2012
_chemical_formula_moiety 'C24 H20 O8'
_chemical_formula_sum 'C24 H20 O8'
_chemical_formula_weight 436.40
_chemical_name_systematic
;
 ?
;
_space_group_IT_number 14
_symmetry_cell_setting monoclinic
_symmetry_space_group_name_Hall '-P 2ybc'
_symmetry_space_group_name_H-M 'P 1 21/c 1'
_atom_sites_solution_hydrogens geom
_atom_sites_solution_primary direct
_atom_sites_solution_secondary difmap
_audit_creation_method SHELXL-97
_cell_angle_alpha 90.00
_cell_angle_beta 97.858(9)
_cell_angle_gamma 90.00
_cell_formula_units_Z 4
_cell_length_a 10.8267(10)
_cell_length_b 9.5361(10)
_cell_length_c 20.2199(19)
_cell_measurement_reflns_used 3475
_cell_measurement_temperature 150(2)
_cell_measurement_theta_max 27.9713
_cell_measurement_theta_min 2.8525
_cell_volume 2068.0(4)
_computing_cell_refinement
;
CrysAlisPro, Oxford Diffraction Ltd.,
Version 1.171.34.44 (release 25-10-2010 CrysAlis171 .NET)
(compiled Oct 25 2010,18:11:34)
;
_computing_data_collection
;
CrysAlisPro, Oxford Diffraction Ltd.,
Version 1.171.34.44 (release 25-10-2010 CrysAlis171 .NET)
(compiled Oct 25 2010,18:11:34)
;
_computing_data_reduction
;
CrysAlisPro, Oxford Diffraction Ltd.,
Version 1.171.34.44 (release 25-10-2010 CrysAlis171 .NET)
(compiled Oct 25 2010,18:11:34)
;
_computing_molecular_graphics 'Bruker SHELXTL'
_computing_publication_material 'Bruker SHELXTL and local programs'
_computing_structure_refinement 'Bruker SHELXTL'
_computing_structure_solution 'Bruker SHELXTL'
_diffrn_ambient_temperature 150(2)
_diffrn_detector_area_resol_mean 10.3968
_diffrn_measured_fraction_theta_full 0.999
_diffrn_measured_fraction_theta_max 0.897
_diffrn_measurement_device_type 'Xcalibur, Atlas, Gemini ultra'
_diffrn_measurement_method 'thick-slice \w scans'
_diffrn_radiation_monochromator graphite
_diffrn_radiation_source 'sealed tube with Enhance optics'
_diffrn_radiation_type MoK\a
_diffrn_radiation_wavelength 0.71073
_diffrn_reflns_av_R_equivalents 0.0263
_diffrn_reflns_av_sigmaI/netI 0.0425
_diffrn_reflns_limit_h_max 8
_diffrn_reflns_limit_h_min -14
_diffrn_reflns_limit_k_max 12
_diffrn_reflns_limit_k_min -11
_diffrn_reflns_limit_l_max 26
_diffrn_reflns_limit_l_min -24
_diffrn_reflns_number 8150
_diffrn_reflns_theta_full 26.00
_diffrn_reflns_theta_max 28.03
_diffrn_reflns_theta_min 2.86
_exptl_absorpt_coefficient_mu 0.106
_exptl_absorpt_correction_T_max 0.9791
_exptl_absorpt_correction_T_min 0.9588
_exptl_absorpt_correction_type multi-scan
_exptl_absorpt_process_details
;
'Fri Jan 21 09:26:12 2011'
;
_exptl_crystal_colour red
_exptl_crystal_density_diffrn 1.402
_exptl_crystal_density_method 'not measured'
_exptl_crystal_description slab
_exptl_crystal_F_000 912
_exptl_crystal_size_max 0.40
_exptl_crystal_size_mid 0.40
_exptl_crystal_size_min 0.20
_refine_diff_density_max 0.397
_refine_diff_density_min -0.219
_refine_diff_density_rms 0.046
_refine_ls_extinction_coef 0.0066(7)
_refine_ls_extinction_expression Fc^*^=kFc[1+0.001xFc^2^\l^3^/sin(2\q)]^-1/4^
_refine_ls_extinction_method SHELXL
_refine_ls_goodness_of_fit_ref 1.037
_refine_ls_hydrogen_treatment constr
_refine_ls_matrix_type full
_refine_ls_number_parameters 292
_refine_ls_number_reflns 4501
_refine_ls_number_restraints 0
_refine_ls_restrained_S_all 1.037
_refine_ls_R_factor_all 0.0587
_refine_ls_R_factor_gt 0.0430
_refine_ls_shift/su_max 0.000
_refine_ls_shift/su_mean 0.000
_refine_ls_structure_factor_coef Fsqd
_refine_ls_weighting_details 'calc w=1/[\s^2^(Fo^2^)+(0.0358P)^2^+0.8312P] where P=(Fo^2^+2Fc^2^)/3'
_refine_ls_weighting_scheme calc
_refine_ls_wR_factor_gt 0.0946
_refine_ls_wR_factor_ref 0.1047
_reflns_number_gt 3549
_reflns_number_total 4501
_reflns_threshold_expression I>2\s(I)
_cod_data_source_file 2e.CIF
_cod_data_source_block acb115_2e
_cod_original_cell_volume 2068.0(3)
_cod_database_code 1516086

loop_
_symmetry_equiv_pos_as_xyz
'x, y, z'
'-x, y+1/2, -z+1/2'
'-x, -y, -z'
'x, -y-1/2, z-1/2'

loop_
_atom_site_label
_atom_site_type_symbol
_atom_site_fract_x
_atom_site_fract_y
_atom_site_fract_z
_atom_site_U_iso_or_equiv
_atom_site_adp_type
_atom_site_occupancy
_atom_site_symmetry_multiplicity
_atom_site_calc_flag
_atom_site_refinement_flags
O1 O 1.14845(11) -0.17065(12) 0.07867(6) 0.0312(3) Uani 1 1 d .
O2 O 0.81334(10) 0.14779(11) 0.05068(6) 0.0231(3) Uani 1 1 d .
O3 O 0.94856(13) -0.13782(13) 0.16620(6) 0.0377(3) Uani 1 1 d .
O4 O 0.97401(11) 0.09548(12) 0.17249(6) 0.0295(3) Uani 1 1 d .
O5 O 0.67084(11) -0.13102(12) 0.08339(6) 0.0297(3) Uani 1 1 d .
O6 O 0.54560(10) 0.06240(13) 0.13456(5) 0.0287(3) Uani 1 1 d .
O7 O 0.38300(10) 0.32664(11) 0.06435(6) 0.0229(3) Uani 1 1 d .
O8 O 0.21953(10) 0.17964(12) 0.04764(6) 0.0280(3) Uani 1 1 d .
C1 C 1.07837(15) -0.09373(15) 0.04344(8) 0.0217(3) Uani 1 1 d .
C2 C 0.98144(14) -0.00965(15) 0.06933(8) 0.0203(3) Uani 1 1 d .
C3 C 0.91000(14) 0.07770(15) 0.02912(8) 0.0201(3) Uani 1 1 d .
C4 C 0.96557(15) -0.02652(16) 0.14130(8) 0.0233(3) Uani 1 1 d .
C5 C 0.95172(18) 0.0969(2) 0.24194(9) 0.0362(4) Uani 1 1 d .
H5A H 1.0089 0.1645 0.2676 0.043 Uiso 1 1 calc R
H5B H 0.9682 0.0027 0.2618 0.043 Uiso 1 1 calc R
C6 C 0.8212(2) 0.1375(3) 0.24551(11) 0.0614(7) Uani 1 1 d .
H6A H 0.8086 0.1474 0.2924 0.092 Uiso 1 1 calc R
H6B H 0.7651 0.0649 0.2242 0.092 Uiso 1 1 calc R
H6C H 0.8032 0.2269 0.2223 0.092 Uiso 1 1 calc R
C7 C 0.82773(15) 0.29228(15) 0.06181(8) 0.0201(3) Uani 1 1 d .
C8 C 0.94162(15) 0.35782(16) 0.06630(8) 0.0228(3) Uani 1 1 d .
H8A H 1.0146 0.3067 0.0604 0.027 Uiso 1 1 calc R
C9 C 0.94735(15) 0.50068(17) 0.07965(8) 0.0242(4) Uani 1 1 d .
H9A H 1.0251 0.5481 0.0824 0.029 Uiso 1 1 calc R
C10 C 0.84170(16) 0.57451(17) 0.08891(8) 0.0264(4) Uani 1 1 d .
H10A H 0.8465 0.6722 0.0980 0.032 Uiso 1 1 calc R
C11 C 0.72881(16) 0.50546(17) 0.08488(9) 0.0283(4) Uani 1 1 d .
H11A H 0.6560 0.5562 0.0916 0.034 Uiso 1 1 calc R
C12 C 0.72039(15) 0.36332(17) 0.07122(8) 0.0244(4) Uani 1 1 d .
H12A H 0.6427 0.3158 0.0684 0.029 Uiso 1 1 calc R
C13 C 0.59635(14) -0.06825(16) 0.04398(8) 0.0202(3) Uani 1 1 d .
C14 C 0.51236(14) 0.03948(16) 0.06896(8) 0.0204(3) Uani 1 1 d .
C15 C 0.41957(14) 0.10006(15) 0.02782(8) 0.0195(3) Uani 1 1 d .
C16 C 0.32798(14) 0.20454(16) 0.04809(8) 0.0210(3) Uani 1 1 d .
C17 C 0.30226(15) 0.43473(17) 0.08709(9) 0.0266(4) Uani 1 1 d .
H17A H 0.2650 0.4009 0.1262 0.032 Uiso 1 1 calc R
H17B H 0.2341 0.4586 0.0511 0.032 Uiso 1 1 calc R
C18 C 0.38281(17) 0.56081(18) 0.10560(10) 0.0366(4) Uani 1 1 d .
H18A H 0.3310 0.6381 0.1181 0.055 Uiso 1 1 calc R
H18B H 0.4237 0.5891 0.0674 0.055 Uiso 1 1 calc R
H18C H 0.4462 0.5375 0.1434 0.055 Uiso 1 1 calc R
C19 C 0.45745(15) 0.10617(17) 0.17512(8) 0.0231(3) Uani 1 1 d .
C20 C 0.35817(16) 0.02076(19) 0.18279(9) 0.0305(4) Uani 1 1 d .
H20A H 0.3446 -0.0640 0.1582 0.037 Uiso 1 1 calc R
C21 C 0.27840(17) 0.0613(2) 0.22721(10) 0.0350(4) Uani 1 1 d .
H21A H 0.2091 0.0039 0.2333 0.042 Uiso 1 1 calc R
C22 C 0.29873(17) 0.1842(2) 0.26257(9) 0.0356(4) Uani 1 1 d .
H22A H 0.2429 0.2123 0.2925 0.043 Uiso 1 1 calc R
C23 C 0.40003(17) 0.2666(2) 0.25465(9) 0.0338(4) Uani 1 1 d .
H23A H 0.4141 0.3510 0.2795 0.041 Uiso 1 1 calc R
C24 C 0.48137(16) 0.22804(18) 0.21091(8) 0.0279(4) Uani 1 1 d .
H24A H 0.5519 0.2841 0.2057 0.034 Uiso 1 1 calc R

loop_
_atom_site_aniso_label
_atom_site_aniso_U_11
_atom_site_aniso_U_22
_atom_site_aniso_U_33
_atom_site_aniso_U_23
_atom_site_aniso_U_13
_atom_site_aniso_U_12
O1 0.0378(7) 0.0281(6) 0.0260(6) 0.0019(5) -0.0013(5) 0.0125(5)
O2 0.0220(6) 0.0167(5) 0.0315(6) -0.0036(5) 0.0071(5) 0.0010(4)
O3 0.0586(9) 0.0266(6) 0.0273(7) 0.0046(5) 0.0036(6) -0.0068(6)
O4 0.0408(7) 0.0261(6) 0.0222(6) -0.0066(5) 0.0063(5) -0.0005(5)
O5 0.0309(6) 0.0327(6) 0.0252(6) 0.0022(5) 0.0027(5) 0.0136(5)
O6 0.0218(6) 0.0433(7) 0.0205(6) -0.0082(5) 0.0014(5) 0.0088(5)
O7 0.0209(6) 0.0196(5) 0.0284(6) -0.0054(5) 0.0042(5) 0.0036(4)
O8 0.0193(6) 0.0282(6) 0.0369(7) -0.0064(5) 0.0053(5) 0.0022(5)
C1 0.0248(8) 0.0161(7) 0.0231(8) -0.0014(6) -0.0008(6) 0.0001(6)
C2 0.0250(8) 0.0160(7) 0.0192(7) -0.0027(6) 0.0011(6) -0.0019(6)
C3 0.0215(8) 0.0150(7) 0.0239(8) -0.0038(6) 0.0040(6) -0.0009(6)
C4 0.0235(8) 0.0220(8) 0.0236(8) -0.0017(7) 0.0006(6) -0.0007(6)
C5 0.0428(11) 0.0445(11) 0.0215(9) -0.0082(8) 0.0053(8) 0.0034(9)
C6 0.0412(12) 0.105(2) 0.0406(13) -0.0072(13) 0.0136(10) 0.0093(13)
C7 0.0260(8) 0.0164(7) 0.0183(7) -0.0007(6) 0.0041(6) 0.0015(6)
C8 0.0224(8) 0.0211(8) 0.0254(8) -0.0016(7) 0.0054(6) 0.0036(6)
C9 0.0244(8) 0.0230(8) 0.0254(8) -0.0022(7) 0.0036(7) -0.0014(7)
C10 0.0347(9) 0.0181(8) 0.0266(9) -0.0026(7) 0.0045(7) 0.0031(7)
C11 0.0276(9) 0.0251(8) 0.0331(9) -0.0032(7) 0.0078(7) 0.0095(7)
C12 0.0205(8) 0.0249(8) 0.0287(9) -0.0002(7) 0.0059(7) 0.0016(6)
C13 0.0179(7) 0.0194(7) 0.0235(8) 0.0010(6) 0.0037(6) 0.0021(6)
C14 0.0216(8) 0.0206(8) 0.0196(8) -0.0042(6) 0.0052(6) 0.0006(6)
C15 0.0181(7) 0.0181(7) 0.0231(8) -0.0024(6) 0.0058(6) 0.0016(6)
C16 0.0217(8) 0.0219(8) 0.0193(8) -0.0013(6) 0.0018(6) 0.0044(6)
C17 0.0252(8) 0.0243(8) 0.0309(9) -0.0062(7) 0.0060(7) 0.0083(7)
C18 0.0341(10) 0.0271(9) 0.0479(12) -0.0113(8) 0.0033(9) 0.0047(8)
C19 0.0210(8) 0.0306(9) 0.0179(8) -0.0012(7) 0.0032(6) 0.0075(7)
C20 0.0287(9) 0.0295(9) 0.0323(9) -0.0019(8) 0.0006(7) 0.0019(7)
C21 0.0253(9) 0.0432(11) 0.0373(10) 0.0081(9) 0.0076(8) -0.0003(8)
C22 0.0331(10) 0.0507(11) 0.0245(9) 0.0006(8) 0.0098(8) 0.0120(9)
C23 0.0367(10) 0.0367(10) 0.0277(9) -0.0106(8) 0.0033(8) 0.0059(8)
C24 0.0264(9) 0.0307(9) 0.0265(9) -0.0020(7) 0.0030(7) 0.0015(7)

loop_
_atom_type_symbol
_atom_type_description
_atom_type_scat_dispersion_real
_atom_type_scat_dispersion_imag
_atom_type_scat_source
C C 0.0033 0.0016 'International Tables Vol C Tables 4.2.6.8 and 6.1.1.4'
H H 0.0000 0.0000 'International Tables Vol C Tables 4.2.6.8 and 6.1.1.4'
O O 0.0106 0.0060 'International Tables Vol C Tables 4.2.6.8 and 6.1.1.4'

loop_
_geom_angle_atom_site_label_1
_geom_angle_atom_site_label_2
_geom_angle_atom_site_label_3
_geom_angle
_geom_angle_site_symmetry_1
_geom_angle_site_symmetry_3
C3 O2 C7 117.41(12) . .
C4 O4 C5 117.31(14) . .
C14 O6 C19 120.87(12) . .
C16 O7 C17 115.31(12) . .
O1 C1 C2 122.62(15) . .
O1 C1 C3 120.48(15) . 3_755
C2 C1 C3 116.88(13) . 3_755
C1 C2 C3 120.34(14) . .
C1 C2 C4 117.98(13) . .
C3 C2 C4 121.69(14) . .
O2 C3 C1 115.75(13) . 3_755
O2 C3 C2 121.19(15) . .
C1 C3 C2 122.77(14) 3_755 .
O3 C4 O4 125.70(15) . .
O3 C4 C2 123.20(15) . .
O4 C4 C2 111.10(13) . .
O4 C5 H5A 109.8 . .
O4 C5 H5B 109.8 . .
O4 C5 C6 109.60(16) . .
H5A C5 H5B 108.2 . .
H5A C5 C6 109.8 . .
H5B C5 C6 109.8 . .
C5 C6 H6A 109.5 . .
C5 C6 H6B 109.5 . .
C5 C6 H6C 109.5 . .
H6A C6 H6B 109.5 . .
H6A C6 H6C 109.5 . .
H6B C6 H6C 109.5 . .
O2 C7 C8 122.47(14) . .
O2 C7 C12 115.31(14) . .
C8 C7 C12 122.16(14) . .
C7 C8 H8A 120.8 . .
C7 C8 C9 118.36(15) . .
H8A C8 C9 120.8 . .
C8 C9 H9A 119.6 . .
C8 C9 C10 120.79(15) . .
H9A C9 C10 119.6 . .
C9 C10 H10A 120.2 . .
C9 C10 C11 119.54(15) . .
H10A C10 C11 120.2 . .
C10 C11 H11A 119.6 . .
C10 C11 C12 120.83(15) . .
H11A C11 C12 119.6 . .
C7 C12 C11 118.32(15) . .
C7 C12 H12A 120.8 . .
C11 C12 H12A 120.8 . .
O5 C13 C14 119.68(14) . .
O5 C13 C15 121.68(14) . 3_655
C14 C13 C15 118.55(13) . 3_655
O6 C14 C13 110.48(13) . .
O6 C14 C15 128.15(14) . .
C13 C14 C15 121.37(14) . .
C13 C15 C14 119.96(14) 3_655 .
C13 C15 C16 114.44(13) 3_655 .
C14 C15 C16 125.57(14) . .
O7 C16 O8 125.59(14) . .
O7 C16 C15 111.01(13) . .
O8 C16 C15 123.37(14) . .
O7 C17 H17A 110.3 . .
O7 C17 H17B 110.3 . .
O7 C17 C18 106.87(13) . .
H17A C17 H17B 108.6 . .
H17A C17 C18 110.3 . .
H17B C17 C18 110.3 . .
C17 C18 H18A 109.5 . .
C17 C18 H18B 109.5 . .
C17 C18 H18C 109.5 . .
H18A C18 H18B 109.5 . .
H18A C18 H18C 109.5 . .
H18B C18 H18C 109.5 . .
O6 C19 C20 119.62(15) . .
O6 C19 C24 117.68(15) . .
C20 C19 C24 122.39(16) . .
C19 C20 H20A 120.8 . .
C19 C20 C21 118.35(17) . .
H20A C20 C21 120.8 . .
C20 C21 H21A 119.8 . .
C20 C21 C22 120.40(17) . .
H21A C21 C22 119.8 . .
C21 C22 H22A 120.0 . .
C21 C22 C23 119.99(17) . .
H22A C22 C23 120.0 . .
C22 C23 H23A 119.7 . .
C22 C23 C24 120.70(17) . .
H23A C23 C24 119.7 . .
C19 C24 C23 118.15(16) . .
C19 C24 H24A 120.9 . .
C23 C24 H24A 120.9 . .

loop_
_geom_bond_atom_site_label_1
_geom_bond_atom_site_label_2
_geom_bond_distance
_geom_bond_site_symmetry_2
O1 C1 1.2138(18) .
O2 C3 1.3625(18) .
O2 C7 1.4013(18) .
O3 C4 1.1998(19) .
O4 C4 1.3205(19) .
O4 C5 1.457(2) .
O5 C13 1.2116(18) .
O6 C14 1.3438(18) .
O6 C19 1.4043(19) .
O7 C16 1.3286(18) .
O7 C17 1.4655(18) .
O8 C16 1.1968(18) .
C1 C2 1.473(2) .
C1 C3 1.498(2) 3_755
C2 C3 1.335(2) .
C2 C4 1.497(2) .
C3 C1 1.498(2) 3_755
C5 H5A 0.990 .
C5 H5B 0.990 .
C5 C6 1.476(3) .
C6 H6A 0.980 .
C6 H6B 0.980 .
C6 H6C 0.980 .
C7 C8 1.374(2) .
C7 C12 1.381(2) .
C8 H8A 0.950 .
C8 C9 1.389(2) .
C9 H9A 0.950 .
C9 C10 1.378(2) .
C10 H10A 0.950 .
C10 C11 1.381(2) .
C11 H11A 0.950 .
C11 C12 1.384(2) .
C12 H12A 0.950 .
C13 C14 1.504(2) .
C13 C15 1.470(2) 3_655
C14 C15 1.344(2) .
C15 C13 1.470(2) 3_655
C15 C16 1.502(2) .
C17 H17A 0.990 .
C17 H17B 0.990 .
C17 C18 1.502(2) .
C18 H18A 0.980 .
C18 H18B 0.980 .
C18 H18C 0.980 .
C19 C20 1.374(2) .
C19 C24 1.375(2) .
C20 H20A 0.950 .
C20 C21 1.384(3) .
C21 H21A 0.950 .
C21 C22 1.375(3) .
C22 H22A 0.950 .
C22 C23 1.376(3) .
C23 H23A 0.950 .
C23 C24 1.381(2) .
C24 H24A 0.950 .

loop_
_geom_torsion_atom_site_label_1
_geom_torsion_atom_site_label_2
_geom_torsion_atom_site_label_3
_geom_torsion_atom_site_label_4
_geom_torsion
_geom_torsion_site_symmetry_1
_geom_torsion_site_symmetry_4
O1 C1 C2 C3 177.27(15) . .
O1 C1 C2 C4 -3.2(2) . .
C3 C1 C2 C3 -1.1(2) 3_755 .
C3 C1 C2 C4 178.42(13) 3_755 .
C1 C2 C3 O2 174.63(13) . .
C1 C2 C3 C1 1.2(3) . 3_755
C4 C2 C3 O2 -4.9(2) . .
C4 C2 C3 C1 -178.33(14) . 3_755
C7 O2 C3 C1 -78.07(17) . 3_755
C7 O2 C3 C2 108.02(17) . .
C5 O4 C4 O3 -4.8(2) . .
C5 O4 C4 C2 175.80(13) . .
C1 C2 C4 O3 -54.3(2) . .
C1 C2 C4 O4 125.16(15) . .
C3 C2 C4 O3 125.23(18) . .
C3 C2 C4 O4 -55.3(2) . .
C4 O4 C5 C6 -96.6(2) . .
C3 O2 C7 C8 -14.8(2) . .
C3 O2 C7 C12 168.27(14) . .
O2 C7 C8 C9 -177.88(14) . .
C12 C7 C8 C9 -1.1(2) . .
C7 C8 C9 C10 0.7(2) . .
C8 C9 C10 C11 0.0(3) . .
C9 C10 C11 C12 -0.4(3) . .
O2 C7 C12 C11 177.69(15) . .
C8 C7 C12 C11 0.7(2) . .
C10 C11 C12 C7 0.1(3) . .
C19 O6 C14 C13 -151.99(14) . .
C19 O6 C14 C15 28.5(2) . .
O5 C13 C14 O6 7.8(2) . .
O5 C13 C14 C15 -172.61(15) . .
C15 C13 C14 O6 -175.63(13) 3_655 .
C15 C13 C14 C15 3.9(2) 3_655 .
O6 C14 C15 C13 175.49(15) . 3_655
O6 C14 C15 C16 -2.8(3) . .
C13 C14 C15 C13 -4.0(2) . 3_655
C13 C14 C15 C16 177.70(14) . .
C17 O7 C16 O8 3.7(2) . .
C17 O7 C16 C15 -178.04(13) . .
C13 C15 C16 O7 -108.17(15) 3_655 .
C13 C15 C16 O8 70.1(2) 3_655 .
C14 C15 C16 O7 70.2(2) . .
C14 C15 C16 O8 -111.50(19) . .
C16 O7 C17 C18 177.60(14) . .
C14 O6 C19 C20 62.3(2) . .
C14 O6 C19 C24 -123.94(16) . .
O6 C19 C20 C21 174.87(15) . .
C24 C19 C20 C21 1.4(3) . .
C19 C20 C21 C22 0.0(3) . .
C20 C21 C22 C23 -1.0(3) . .
C21 C22 C23 C24 0.6(3) . .
O6 C19 C24 C23 -175.34(15) . .
C20 C19 C24 C23 -1.8(2) . .
C22 C23 C24 C19 0.7(3) . .
